data_2016524
loop_
_publ_author_name
'Govor, Evgeniy V.'
'Lysenko, Andrey B.'
'Domasevitch, Konstantin V.'
'Rusanov, Eduard B.'
'Chernega, Alexander N.'

_publ_section_title
;
 Copper(II) and cadmium(II) isothiocyanate coordination polymers with
 4,4'-bi-1,2,4-triazole
;
_journal_coeditor_code SQ3120
_journal_issue 3
_journal_name_full 'Acta Crystallographica Section C'
_journal_page_first m117
_journal_page_last m120
_journal_paper_doi 10.1107/S0108270108001479
_journal_volume 64
_journal_year 2008
_chemical_formula_iupac '[Cd3 (N C S)6 (C4 H4 N6)4]'
_chemical_formula_moiety 'C22 H16 Cd3 N30 S6'
_chemical_formula_sum 'C22 H16 Cd3 N30 S6'
_chemical_formula_weight 1230.21
_chemical_name_systematic
;
poly[bis(\m-thiocyanato-\k^2^N:S)tetrakis(thiocyanato-\kN)tetrakis(\m-4,4'-
bi-1,2,4-triazole-\k^2^N^1^:N^1'^)tricadmium(II)]
;
_space_group_IT_number 2
_symmetry_cell_setting triclinic
_symmetry_space_group_name_Hall '-P 1'
_symmetry_space_group_name_H-M 'P -1'
_atom_sites_solution_hydrogens geom
_atom_sites_solution_primary direct
_atom_sites_solution_secondary difmap
_audit_creation_method SHELXL-97
_cell_angle_alpha 87.440(18)
_cell_angle_beta 81.158(16)
_cell_angle_gamma 82.847(11)
_cell_formula_units_Z 1
_cell_length_a 7.0920(10)
_cell_length_b 10.4867(18)
_cell_length_c 13.836(2)
_cell_measurement_reflns_used 22
_cell_measurement_temperature 298(2)
_cell_measurement_theta_max 17.77
_cell_measurement_theta_min 12.11
_cell_volume 1008.5(3)
_computing_cell_refinement 'CAD-4 Express (Enraf--Nonius, 1994)'
_computing_data_collection 'CAD-4 Express (Enraf--Nonius, 1994)'
_computing_data_reduction 'XCAD4 (Harms & Wocadlo, 1995)'
_computing_molecular_graphics 'DIAMOND (Brandenburg, 1999)'
_computing_publication_material 'SHELXL97 (Sheldrick, 2008)'
_computing_structure_refinement 'SHELXL97 (Sheldrick, 2008)'
_computing_structure_solution 'SHELXS97 (Sheldrick, 2008)'
_diffrn_ambient_temperature 298(2)
_diffrn_measured_fraction_theta_full 0.998
_diffrn_measured_fraction_theta_max 0.998
_diffrn_measurement_device_type 'Enraf--Nonius CAD-4'
_diffrn_measurement_method 'non-profiled \w-2\q scans'
_diffrn_radiation_monochromator graphite
_diffrn_radiation_source 'fine-focus sealed tube'
_diffrn_radiation_type MoK\a
_diffrn_radiation_wavelength 0.71073
_diffrn_reflns_av_R_equivalents 0.0237
_diffrn_reflns_av_sigmaI/netI 0.0383
_diffrn_reflns_limit_h_max 9
_diffrn_reflns_limit_h_min 0
_diffrn_reflns_limit_k_max 13
_diffrn_reflns_limit_k_min -13
_diffrn_reflns_limit_l_max 18
_diffrn_reflns_limit_l_min -18
_diffrn_reflns_number 5237
_diffrn_reflns_theta_full 27.97
_diffrn_reflns_theta_max 27.97
_diffrn_reflns_theta_min 1.96
_diffrn_standards_decay_% 0
_diffrn_standards_interval_time 120
_diffrn_standards_number 3
_exptl_absorpt_coefficient_mu 1.942
_exptl_absorpt_correction_T_max 0.8004
_exptl_absorpt_correction_T_min 0.5105
_exptl_absorpt_correction_type psi-scan
_exptl_absorpt_process_details '(North <i>et al.</i>,  1968)'
_exptl_crystal_colour colorless
_exptl_crystal_density_diffrn 2.026
_exptl_crystal_density_method 'not measured'
_exptl_crystal_description prism
_exptl_crystal_F_000 598
_exptl_crystal_size_max 0.40
_exptl_crystal_size_mid 0.25
_exptl_crystal_size_min 0.12
_refine_diff_density_max 0.589
_refine_diff_density_min -0.632
_refine_ls_extinction_method none
_refine_ls_goodness_of_fit_ref 1.047
_refine_ls_hydrogen_treatment constr
_refine_ls_matrix_type full
_refine_ls_number_parameters 277
_refine_ls_number_reflns 4853
_refine_ls_number_restraints 0
_refine_ls_restrained_S_all 1.047
_refine_ls_R_factor_all 0.0474
_refine_ls_R_factor_gt 0.0295
_refine_ls_shift/su_max 0.001
_refine_ls_shift/su_mean 0.000
_refine_ls_structure_factor_coef Fsqd
_refine_ls_weighting_details 'calc w=1/[\s^2^(Fo^2^)+(0.0370P)^2^+0.0790P] where P=(Fo^2^+2Fc^2^)/3'
_refine_ls_weighting_scheme calc
_refine_ls_wR_factor_gt 0.0684
_refine_ls_wR_factor_ref 0.0743
_reflns_number_gt 3813
_reflns_number_total 4853
_reflns_threshold_expression >2sigma(I)
_cod_data_source_file sq3120.cif
_cod_data_source_block II
_cod_depositor_comments
;
The following automatic conversions were performed:
'_symmetry_cell_setting' value 'Triclinic' changed to 'triclinic'
according to '/home/saulius/struct/CIF-dictionaries/cif_core.dic'
dictionary named 'cif_core.dic' version 2.4.1 from 2010-06-29.

Automatic conversion script
Id: cif_fix_enum 1527 2010-12-29 10:47:43Z saulius 

The following automatic conversions were performed:

'_symmetry_cell_setting' value 'Triclinic' changed to 'triclinic'
according to /home/saulius/struct/CIF-dictionaries/cif_core.dic
dictionary named 'cif_core.dic' version 2.4.1 from 2010-06-29.

Automatic conversion script
Id: cif_fix_values 1715 2011-07-08 13:25:40Z adriana 
;
_cod_original_sg_symbol_H-M P-1
_cod_database_code 2016524
_cod_database_fobs_code 2016524

loop_
_symmetry_equiv_pos_as_xyz
'x, y, z'
'-x, -y, -z'

loop_
_atom_site_type_symbol
_atom_site_label
_atom_site_fract_x
_atom_site_fract_y
_atom_site_fract_z
_atom_site_U_iso_or_equiv
_atom_site_adp_type
_atom_site_calc_flag
_atom_site_refinement_flags
_atom_site_occupancy
Cd Cd1 0.74354(3) 0.37189(2) 0.409603(15) 0.02879(7) Uani d . 1
Cd Cd2 0.0000 0.0000 0.0000 0.02410(8) Uani d S 1
S S1 0.44852(19) -0.32200(10) 0.14859(8) 0.0595(3) Uani d . 1
S S2 1.14967(16) -0.04039(12) 0.33967(11) 0.0635(3) Uani d . 1
S S3 1.05782(13) 0.46097(9) 0.69250(6) 0.03770(19) Uani d . 1
N N1 0.4891(4) 0.2901(3) 0.51075(19) 0.0366(6) Uani d . 1
N N2 0.3557(5) 0.2315(4) 0.4704(2) 0.0563(10) Uani d . 1
N N3 0.3515(4) 0.1684(3) 0.62208(17) 0.0291(5) Uani d . 1
N N4 0.3156(4) 0.0950(2) 0.70704(17) 0.0283(5) Uani d . 1
N N5 0.1980(4) 0.0290(3) 0.85035(19) 0.0333(6) Uani d . 1
N N6 0.3276(4) -0.0699(3) 0.8073(2) 0.0387(7) Uani d . 1
N N7 0.6982(4) 0.3887(3) 0.19224(18) 0.0317(6) Uani d . 1
N N8 0.5744(4) 0.3779(3) 0.27976(18) 0.0302(6) Uani d . 1
N N9 0.4234(4) 0.3403(2) 0.16256(17) 0.0258(5) Uani d . 1
N N10 0.2841(4) 0.3071(2) 0.11294(18) 0.0264(5) Uani d . 1
N N11 0.1116(4) 0.1904(3) 0.04664(19) 0.0314(6) Uani d . 1
N N12 0.0499(4) 0.3191(3) 0.02676(19) 0.0322(6) Uani d . 1
N N13 0.2451(5) -0.1146(3) 0.0635(2) 0.0452(7) Uani d . 1
N N14 0.9291(6) 0.1925(4) 0.3776(3) 0.0641(10) Uani d . 1
N N15 0.8231(5) 0.4194(4) 0.5548(2) 0.0513(9) Uani d . 1
C C1 0.4844(4) 0.2503(3) 0.6014(2) 0.0311(7) Uani d . 1
H H1 0.5614 0.2749 0.6452 0.037 Uiso calc R 1
C C2 0.2750(6) 0.1589(4) 0.5384(2) 0.0524(11) Uani d . 1
H H2 0.1787 0.1076 0.5312 0.063 Uiso calc R 1
C C3 0.1929(5) 0.1262(3) 0.7895(2) 0.0350(7) Uani d . 1
H H3 0.1163 0.2055 0.8008 0.042 Uiso calc R 1
C C4 0.3938(5) -0.0277(3) 0.7209(3) 0.0387(8) Uani d . 1
H H4 0.4829 -0.0753 0.6747 0.046 Uiso calc R 1
C C5 0.6043(4) 0.3643(3) 0.1238(2) 0.0299(6) Uani d . 1
H H5 0.6537 0.3632 0.0568 0.036 Uiso calc R 1
C C6 0.4110(4) 0.3484(3) 0.2609(2) 0.0283(6) Uani d . 1
H H6 0.3032 0.3352 0.3074 0.034 Uiso calc R 1
C C7 0.2519(5) 0.1862(3) 0.0968(2) 0.0347(7) Uani d . 1
H H7 0.3208 0.1108 0.1186 0.042 Uiso calc R 1
C C8 0.1557(4) 0.3861(3) 0.0677(2) 0.0309(6) Uani d . 1
H H8 0.1454 0.4764 0.0663 0.037 Uiso calc R 1
C C9 0.3274(5) -0.2004(3) 0.1001(2) 0.0316(7) Uani d . 1
C C10 1.0222(5) 0.0961(4) 0.3610(2) 0.0382(8) Uani d . 1
C C11 0.9227(5) 0.4352(3) 0.6101(2) 0.0355(7) Uani d . 1

loop_
_atom_site_aniso_label
_atom_site_aniso_U_11
_atom_site_aniso_U_22
_atom_site_aniso_U_33
_atom_site_aniso_U_12
_atom_site_aniso_U_13
_atom_site_aniso_U_23
Cd1 0.02856(12) 0.03616(14) 0.02446(11) -0.01177(10) -0.00723(8) 0.00183(9)
Cd2 0.02865(15) 0.02530(15) 0.02016(14) -0.00849(12) -0.00617(11) 0.00327(11)
S1 0.0860(8) 0.0392(5) 0.0544(6) 0.0126(5) -0.0307(6) 0.0032(4)
S2 0.0403(5) 0.0506(6) 0.0990(9) 0.0011(5) -0.0085(6) -0.0191(6)
S3 0.0413(5) 0.0449(5) 0.0318(4) -0.0181(4) -0.0121(3) 0.0057(3)
N1 0.0338(14) 0.0518(18) 0.0283(13) -0.0206(13) -0.0074(11) 0.0084(12)
N2 0.061(2) 0.092(3) 0.0277(14) -0.051(2) -0.0154(14) 0.0186(16)
N3 0.0301(13) 0.0384(15) 0.0202(11) -0.0133(11) -0.0031(9) 0.0069(10)
N4 0.0306(13) 0.0324(14) 0.0216(11) -0.0088(11) -0.0011(10) 0.0057(10)
N5 0.0401(15) 0.0331(14) 0.0268(13) -0.0100(12) -0.0023(11) 0.0036(11)
N6 0.0457(17) 0.0319(15) 0.0351(14) -0.0044(13) 0.0021(12) 0.0073(12)
N7 0.0316(14) 0.0383(15) 0.0273(12) -0.0114(12) -0.0061(10) 0.0014(11)
N8 0.0315(13) 0.0384(15) 0.0229(12) -0.0092(11) -0.0077(10) 0.0013(10)
N9 0.0283(12) 0.0272(13) 0.0242(12) -0.0065(10) -0.0095(10) 0.0004(9)
N10 0.0295(13) 0.0231(12) 0.0296(12) -0.0057(10) -0.0122(10) 0.0001(9)
N11 0.0370(14) 0.0282(13) 0.0326(13) -0.0084(11) -0.0129(11) -0.0007(10)
N12 0.0307(13) 0.0332(14) 0.0350(14) -0.0057(11) -0.0116(11) 0.0014(11)
N13 0.0476(18) 0.0438(18) 0.0463(17) 0.0010(15) -0.0202(14) 0.0026(14)
N14 0.069(3) 0.052(2) 0.073(3) 0.0107(19) -0.027(2) -0.0078(19)
N15 0.058(2) 0.070(2) 0.0351(16) -0.0385(18) -0.0091(14) -0.0026(15)
C1 0.0305(15) 0.0382(18) 0.0269(14) -0.0117(13) -0.0065(12) 0.0048(12)
C2 0.056(2) 0.084(3) 0.0261(16) -0.044(2) -0.0120(16) 0.0114(17)
C3 0.0389(18) 0.0356(17) 0.0266(15) -0.0011(14) 0.0029(13) 0.0039(13)
C4 0.0439(19) 0.0346(18) 0.0345(17) -0.0020(15) 0.0015(14) 0.0007(14)
C5 0.0322(16) 0.0331(16) 0.0254(14) -0.0091(13) -0.0038(12) -0.0004(12)
C6 0.0291(15) 0.0339(16) 0.0236(13) -0.0065(13) -0.0068(11) -0.0007(11)
C7 0.0425(18) 0.0260(16) 0.0402(17) -0.0064(13) -0.0190(14) 0.0002(13)
C8 0.0315(16) 0.0255(15) 0.0374(16) -0.0042(12) -0.0104(13) 0.0015(12)
C9 0.0367(17) 0.0331(17) 0.0265(14) -0.0051(14) -0.0079(12) -0.0033(12)
C10 0.0339(17) 0.049(2) 0.0352(17) -0.0096(16) -0.0119(14) 0.0002(15)
C11 0.0414(18) 0.0387(18) 0.0288(15) -0.0198(15) -0.0002(13) -0.0005(13)

loop_
_atom_type_symbol
_atom_type_description
_atom_type_scat_dispersion_real
_atom_type_scat_dispersion_imag
_atom_type_scat_source
C C 0.0033 0.0016 'International Tables Vol C Tables 4.2.6.8 and 6.1.1.4'
H H 0.0000 0.0000 'International Tables Vol C Tables 4.2.6.8 and 6.1.1.4'
N N 0.0061 0.0033 'International Tables Vol C Tables 4.2.6.8 and 6.1.1.4'
S S 0.1246 0.1234 'International Tables Vol C Tables 4.2.6.8 and 6.1.1.4'
Cd Cd -0.8075 1.2024 'International Tables Vol C Tables 4.2.6.8 and 6.1.1.4'

loop_
_geom_angle_atom_site_label_1
_geom_angle_atom_site_label_2
_geom_angle_atom_site_label_3
_geom_angle_site_symmetry_1
_geom_angle_site_symmetry_3
_geom_angle
_geom_angle_publ_flag
N14 Cd1 N15 . . 101.05(14) y
N14 Cd1 N8 . . 98.51(12) y
N15 Cd1 N8 . . 159.79(13) y
N14 Cd1 N1 . . 98.97(14) y
N15 Cd1 N1 . . 82.24(10) y
N8 Cd1 N1 . . 89.75(9) y
N14 Cd1 S3 . 2_766 101.73(12) no
N15 Cd1 S3 . 2_766 95.07(8) no
N8 Cd1 S3 . 2_766 85.87(7) y
N1 Cd1 S3 . 2_766 159.25(8) y
N13 Cd2 N13 . 2 180.0 no
N13 Cd2 N5 . 2_556 88.62(11) no
N13 Cd2 N5 2 2_556 91.38(11) no
N13 Cd2 N5 . 1_554 91.38(11) y
N13 Cd2 N5 2 1_554 88.62(11) no
N5 Cd2 N5 2_556 1_554 180.0 no
N13 Cd2 N11 . . 88.09(11) no
N13 Cd2 N11 2 . 91.91(11) no
N5 Cd2 N11 2_556 . 94.85(9) no
N5 Cd2 N11 1_554 . 85.15(9) y
N13 Cd2 N11 . 2 91.91(11) y
N13 Cd2 N11 2 2 88.09(11) no
N5 Cd2 N11 2_556 2 85.15(9) no
N5 Cd2 N11 1_554 2 94.85(9) no
N11 Cd2 N11 . 2 180.0 no
C11 S3 Cd1 . 2_766 97.73(11) no
C1 N1 N2 . . 108.2(3) no
C1 N1 Cd1 . . 127.3(2) no
N2 N1 Cd1 . . 120.2(2) no
C2 N2 N1 . . 107.0(3) no
C1 N3 C2 . . 106.5(3) no
C1 N3 N4 . . 127.0(2) no
C2 N3 N4 . . 126.0(3) no
C3 N4 C4 . . 106.3(3) no
C3 N4 N3 . . 128.4(3) no
C4 N4 N3 . . 125.2(3) no
C3 N5 N6 . . 108.6(3) no
C3 N5 Cd2 . 1_556 128.8(2) no
N6 N5 Cd2 . 1_556 122.09(19) no
C4 N6 N5 . . 106.4(3) no
C5 N7 N8 . . 106.2(2) no
C6 N8 N7 . . 109.0(2) no
C6 N8 Cd1 . . 139.2(2) no
N7 N8 Cd1 . . 109.84(18) no
C6 N9 C5 . . 106.4(2) no
C6 N9 N10 . . 126.4(2) no
C5 N9 N10 . . 127.1(2) no
C7 N10 C8 . . 105.9(2) no
C7 N10 N9 . . 125.9(3) no
C8 N10 N9 . . 128.2(2) no
C7 N11 N12 . . 108.2(3) no
C7 N11 Cd2 . . 122.0(2) no
N12 N11 Cd2 . . 129.83(18) no
C8 N12 N11 . . 106.3(2) no
C9 N13 Cd2 . . 158.1(3) no
C10 N14 Cd1 . . 178.0(4) no
C11 N15 Cd1 . . 157.0(3) no
N1 C1 N3 . . 108.9(3) no
N1 C1 H1 . . 125.6 no
N3 C1 H1 . . 125.6 no
N2 C2 N3 . . 109.4(3) no
N2 C2 H2 . . 125.3 no
N3 C2 H2 . . 125.3 no
N5 C3 N4 . . 108.8(3) no
N5 C3 H3 . . 125.6 no
N4 C3 H3 . . 125.6 no
N6 C4 N4 . . 110.0(3) no
N6 C4 H4 . . 125.0 no
N4 C4 H4 . . 125.0 no
N7 C5 N9 . . 110.3(3) no
N7 C5 H5 . . 124.8 no
N9 C5 H5 . . 124.8 no
N8 C6 N9 . . 108.0(3) no
N8 C6 H6 . . 126.0 no
N9 C6 H6 . . 126.0 no
N11 C7 N10 . . 109.4(3) no
N11 C7 H7 . . 125.3 no
N10 C7 H7 . . 125.3 no
N12 C8 N10 . . 110.2(3) no
N12 C8 H8 . . 124.9 no
N10 C8 H8 . . 124.9 no
N13 C9 S1 . . 178.2(3) no
N14 C10 S2 . . 178.8(4) no
N15 C11 S3 . . 177.6(4) no

loop_
_geom_bond_atom_site_label_1
_geom_bond_atom_site_label_2
_geom_bond_site_symmetry_2
_geom_bond_distance
_geom_bond_publ_flag
Cd1 N14 . 2.178(4) y
Cd1 N15 . 2.261(3) y
Cd1 N8 . 2.303(2) y
Cd1 N1 . 2.335(3) y
Cd1 S3 2_766 2.6142(10) y
Cd2 N13 . 2.256(3) y
Cd2 N13 2 2.256(3) no
Cd2 N5 2_556 2.347(3) no
Cd2 N5 1_554 2.347(3) y
Cd2 N11 . 2.386(3) y
Cd2 N11 2 2.386(3) no
S1 C9 . 1.625(3) no
S2 C10 . 1.609(4) no
S3 C11 . 1.649(3) no
S3 Cd1 2_766 2.6142(10) no
N1 C1 . 1.300(4) no
N1 N2 . 1.386(4) no
N2 C2 . 1.292(4) no
N3 C1 . 1.344(4) no
N3 C2 . 1.365(4) no
N3 N4 . 1.384(3) no
N4 C3 . 1.351(4) no
N4 C4 . 1.354(4) no
N5 C3 . 1.293(4) no
N5 N6 . 1.387(4) no
N5 Cd2 1_556 2.347(3) no
N6 C4 . 1.294(4) no
N7 C5 . 1.289(4) no
N7 N8 . 1.391(3) no
N8 C6 . 1.302(4) no
N9 C6 . 1.356(4) no
N9 C5 . 1.361(4) no
N9 N10 . 1.373(3) no
N10 C7 . 1.350(4) no
N10 C8 . 1.359(4) no
N11 C7 . 1.293(4) no
N11 N12 . 1.395(4) no
N12 C8 . 1.294(4) no
N13 C9 . 1.152(4) no
N14 C10 . 1.148(5) no
N15 C11 . 1.148(4) no
C1 H1 . 0.9400 no
C2 H2 . 0.9400 no
C3 H3 . 0.9400 no
C4 H4 . 0.9400 no
C5 H5 . 0.9400 no
C6 H6 . 0.9400 no
C7 H7 . 0.9400 no
C8 H8 . 0.9400 no

loop_
_geom_torsion_atom_site_label_1
_geom_torsion_atom_site_label_2
_geom_torsion_atom_site_label_3
_geom_torsion_atom_site_label_4
_geom_torsion_site_symmetry_1
_geom_torsion
_geom_torsion_publ_flag
N14 Cd1 N1 C1 . 75.6(3) no
N15 Cd1 N1 C1 . -24.4(3) no
N8 Cd1 N1 C1 . 174.2(3) no
S3 Cd1 N1 C1 2_766 -108.2(3) no
N14 Cd1 N1 N2 . -78.2(3) no
N15 Cd1 N1 N2 . -178.3(3) no
N8 Cd1 N1 N2 . 20.3(3) no
S3 Cd1 N1 N2 2_766 97.9(3) no
C1 N1 N2 C2 . 0.2(5) no
Cd1 N1 N2 C2 . 158.6(3) no
C1 N3 N4 C3 . 90.0(4) no
C2 N3 N4 C3 . -99.0(5) no
C1 N3 N4 C4 . -93.5(4) no
C2 N3 N4 C4 . 77.6(5) no
C3 N5 N6 C4 . -0.8(4) no
Cd2 N5 N6 C4 1_556 171.6(2) no
C5 N7 N8 C6 . -0.5(4) no
C5 N7 N8 Cd1 . 166.8(2) no
N14 Cd1 N8 C6 . 97.4(4) no
N15 Cd1 N8 C6 . -67.8(5) no
N1 Cd1 N8 C6 . -1.6(4) no
S3 Cd1 N8 C6 2_766 -161.3(3) no
N14 Cd1 N8 N7 . -64.0(2) no
N15 Cd1 N8 N7 . 130.7(3) no
N1 Cd1 N8 N7 . -163.0(2) no
S3 Cd1 N8 N7 2_766 37.30(19) no
C6 N9 N10 C7 . -83.6(4) y
C5 N9 N10 C7 . 92.4(4) no
C6 N9 N10 C8 . 98.7(4) no
C5 N9 N10 C8 . -85.3(4) no
N13 Cd2 N11 C7 . -5.5(3) no
N13 Cd2 N11 C7 2 174.6(3) no
N5 Cd2 N11 C7 2_556 83.0(3) no
N5 Cd2 N11 C7 1_554 -97.0(3) no
N13 Cd2 N11 N12 . 173.3(3) no
N13 Cd2 N11 N12 2 -6.7(3) no
N5 Cd2 N11 N12 2_556 -98.2(3) no
N5 Cd2 N11 N12 1_554 81.8(3) no
C7 N11 N12 C8 . -0.9(4) no
Cd2 N11 N12 C8 . -179.8(2) no
N5 Cd2 N13 C9 2_556 56.1(8) no
N5 Cd2 N13 C9 1_554 -123.9(8) no
N11 Cd2 N13 C9 . 151.0(8) no
N11 Cd2 N13 C9 2 -29.0(8) no
N14 Cd1 N15 C11 . 49.6(8) no
N8 Cd1 N15 C11 . -145.2(7) no
N1 Cd1 N15 C11 . 147.3(8) no
S3 Cd1 N15 C11 2_766 -53.4(8) no
N2 N1 C1 N3 . -0.4(4) no
Cd1 N1 C1 N3 . -156.8(2) no
C2 N3 C1 N1 . 0.5(4) no
N4 N3 C1 N1 . 172.9(3) no
N1 N2 C2 N3 . 0.1(5) no
C1 N3 C2 N2 . -0.3(5) no
N4 N3 C2 N2 . -172.9(3) no
N6 N5 C3 N4 . -0.1(4) no
Cd2 N5 C3 N4 1_556 -171.8(2) no
C4 N4 C3 N5 . 0.8(4) no
N3 N4 C3 N5 . 177.9(3) no
N5 N6 C4 N4 . 1.3(4) no
C3 N4 C4 N6 . -1.3(4) no
N3 N4 C4 N6 . -178.5(3) no
N8 N7 C5 N9 . 1.1(4) no
C6 N9 C5 N7 . -1.4(4) no
N10 N9 C5 N7 . -178.0(3) no
N7 N8 C6 N9 . -0.4(4) no
Cd1 N8 C6 N9 . -161.8(2) no
C5 N9 C6 N8 . 1.0(3) no
N10 N9 C6 N8 . 177.7(3) no
N12 N11 C7 N10 . 1.2(4) no
Cd2 N11 C7 N10 . -179.8(2) no
C8 N10 C7 N11 . -1.0(4) no
N9 N10 C7 N11 . -179.1(3) no
N11 N12 C8 N10 . 0.2(3) no
C7 N10 C8 N12 . 0.5(4) no
N9 N10 C8 N12 . 178.5(3) no
